data_4301644
loop_
_publ_author_name
'Carla Bazzicalupi'
'Andrea Bencini'
'Antonio Bianchi'
'Andrea Danesi'
'Claudia Giorgi'
'Barbara Valtancoli'

_publ_contact_author_email antonio.bianchi@unifi.it
_publ_contact_author_fax 39(055)4573364
_publ_contact_author_phone 39(055)4573254
_publ_section_title
;
Anion Binding by Protonated Forms of the Tripodal Ligand Tren
;
_journal_name_full 'Inorganic Chemistry'
_journal_page_first 2391
_journal_page_last 2398
_journal_paper_doi 10.1021/ic8013128
_journal_volume 48
_journal_year 2009
_chemical_formula_sum 'C27 H42 N4 O9 S6'
_chemical_formula_weight 759.005
_chemical_name_systematic
;
 ?
;
_space_group_IT_number 2
_symmetry_cell_setting triclinic
_symmetry_space_group_name_Hall '-P 1'
_symmetry_space_group_name_H-M 'P -1'
_atom_sites_solution_hydrogens geom
_atom_sites_solution_primary direct
_atom_sites_solution_secondary difmap
_audit_creation_method SHELXL-97
_cell_angle_alpha 69.420(10)
_cell_angle_beta 88.210(10)
_cell_angle_gamma 86.425(9)
_cell_formula_units_Z 2
_cell_length_a 11.8300(10)
_cell_length_b 16.831(2)
_cell_length_c 17.681(2)
_cell_measurement_reflns_used 6500
_cell_measurement_temperature 298
_cell_measurement_theta_max 54
_cell_measurement_theta_min 5
_cell_volume 3289.2(6)
_computing_cell_refinement 'Saint/Brucker CCD'
_computing_data_collection 'Smart/Brucker CCD'
_computing_data_reduction 'Saint/Brucker CCD'
_computing_molecular_graphics
;
ORTEP3 Ver. 1.01\b (Farrugia, 1997) - Mercury 2001-2007
;
_computing_publication_material 'PARST (Nardelli, 1999)'
_computing_structure_refinement 'SHELXL-97 (Sheldrick, 1997)'
_computing_structure_solution 'Sir97 (Altomare, 1999)'
_diffrn_ambient_temperature 298
_diffrn_measured_fraction_theta_full 0.902
_diffrn_measured_fraction_theta_max 0.902
_diffrn_measurement_device_type 'Brucker CCD'
_diffrn_measurement_method 'omega scan'
_diffrn_radiation_monochromator 'crossed Gobels mirrors'
_diffrn_radiation_source 'rotating anode'
_diffrn_radiation_type CuK\a
_diffrn_radiation_wavelength 1.54180
_diffrn_reflns_av_R_equivalents 0.0000
_diffrn_reflns_av_sigmaI/netI 0.0434
_diffrn_reflns_limit_h_max 12
_diffrn_reflns_limit_h_min -12
_diffrn_reflns_limit_k_max 17
_diffrn_reflns_limit_k_min -16
_diffrn_reflns_limit_l_max 18
_diffrn_reflns_limit_l_min 0
_diffrn_reflns_number 7249
_diffrn_reflns_theta_full 54.24
_diffrn_reflns_theta_max 54.24
_diffrn_reflns_theta_min 5.02
_exptl_absorpt_coefficient_mu 4.342
_exptl_absorpt_correction_T_max 0.42
_exptl_absorpt_correction_T_min 0.40
_exptl_absorpt_correction_type empirical
_exptl_crystal_colour colourless
_exptl_crystal_density_diffrn 1.533
_exptl_crystal_density_method 'not measured'
_exptl_crystal_description prismatic
_exptl_crystal_F_000 1600
_exptl_crystal_size_max 0.3
_exptl_crystal_size_mid 0.2
_exptl_crystal_size_min 0.2
_refine_diff_density_max 1.356
_refine_diff_density_min -0.675
_refine_diff_density_rms 0.099
_refine_ls_extinction_method none
_refine_ls_goodness_of_fit_ref 1.984
_refine_ls_hydrogen_treatment none
_refine_ls_matrix_type full
_refine_ls_number_parameters 822
_refine_ls_number_reflns 7249
_refine_ls_number_restraints 48
_refine_ls_restrained_S_all 1.984
_refine_ls_R_factor_all 0.1451
_refine_ls_R_factor_gt 0.1095
_refine_ls_shift/su_max 0.008
_refine_ls_shift/su_mean 0.000
_refine_ls_structure_factor_coef Fsqd
_refine_ls_weighting_details 'calc w=1/[\s^2^(Fo^2^)+(0.1000P)^2^+0.0000P] where P=(Fo^2^+2Fc^2^)/3'
_refine_ls_weighting_scheme calc
_refine_ls_wR_factor_gt 0.2881
_refine_ls_wR_factor_ref 0.3025
_reflns_number_gt 4462
_reflns_number_total 7249
_reflns_threshold_expression >2sigma(I)
_cod_data_source_file ic8013128_si_002_2.cif
_cod_data_source_block '[H3L(p-TS)3]'
_cod_database_code 4301644

loop_
_publ_contact_author_name
_publ_contact_author_address
'Prof. Antonio Bianchi'
;Department of Chemistry
University of Florence
Via della Lastruccia 3
50019 Sesto Fiorentino
Florence
Italy
;

loop_
_symmetry_equiv_pos_as_xyz
'x, y, z'
'-x, -y, -z'

loop_
_atom_site_label
_atom_site_type_symbol
_atom_site_fract_x
_atom_site_fract_y
_atom_site_fract_z
_atom_site_U_iso_or_equiv
_atom_site_adp_type
_atom_site_occupancy
_atom_site_symmetry_multiplicity
_atom_site_calc_flag
_atom_site_refinement_flags
_atom_site_disorder_assembly
_atom_site_disorder_group
S1 S 1.0299(2) 0.35585(13) 0.52431(14) 0.0659(7) Uani 1 1 d . . .
S2 S 0.6603(2) 0.50941(15) 0.30322(17) 0.0717(7) Uani 1 1 d . . .
S3 S 0.5237(3) 0.15455(17) 0.97907(16) 0.0869(9) Uani 1 1 d . . .
S4 S 0.8862(3) 0.00490(17) 0.83127(19) 0.0970(10) Uani 1 1 d . . .
S5 S 1.0288(3) 0.24682(18) 0.90454(19) 0.0929(9) Uani 1 1 d . . .
S6 S 0.6328(3) 0.2025(2) 0.6003(2) 0.1114(11) Uani 1 1 d . . .
O21 O 0.5911(5) 0.5741(4) 0.2447(4) 0.0851(19) Uani 1 1 d . . .
N1 N 0.7601(5) 0.4215(4) 0.6980(4) 0.0554(17) Uani 1 1 d . . .
O11 O 0.9632(5) 0.3552(3) 0.5948(3) 0.0733(17) Uani 1 1 d . . .
N2 N 1.0000(6) 0.4647(5) 0.6823(4) 0.071(2) Uani 1 1 d . . .
H2A H 0.9705 0.4275 0.6642 0.050 Uiso 1 1 calc R . .
H2B H 1.0595 0.4400 0.7131 0.050 Uiso 1 1 calc R . .
H2C H 1.0220 0.5090 0.6405 0.050 Uiso 1 1 calc R . .
O51 O 1.1431(6) 0.2176(5) 0.9311(5) 0.116(3) Uani 1 1 d . . .
O52 O 1.0271(6) 0.3021(4) 0.8222(4) 0.095(2) Uani 1 1 d . . .
O12 O 1.1282(6) 0.4030(4) 0.5130(5) 0.114(3) Uani 1 1 d . . .
O61 O 0.7116(6) 0.2692(4) 0.5753(4) 0.099(2) Uani 1 1 d . . .
N7 N 0.5438(6) 0.0693(4) 0.8033(4) 0.0619(18) Uani 1 1 d . . .
H7A H 0.5631 0.1153 0.7625 0.050 Uiso 1 1 calc R . .
H7B H 0.6060 0.0398 0.8269 0.050 Uiso 1 1 calc R . .
H7C H 0.5024 0.0850 0.8391 0.050 Uiso 1 1 calc R . .
O13 O 0.9596(6) 0.3845(4) 0.4518(4) 0.095(2) Uani 1 1 d . . .
O62 O 0.5508(6) 0.2357(6) 0.6390(8) 0.183(5) Uani 1 1 d . . .
N5 N 0.2976(6) 0.0873(4) 0.7975(4) 0.0574(17) Uani 1 1 d . . .
N4 N 0.7426(6) 0.4495(4) 0.5223(4) 0.071(2) Uani 1 1 d . . .
H4A H 0.8084 0.4724 0.5224 0.050 Uiso 1 1 calc R . .
H4B H 0.7193 0.4632 0.4717 0.050 Uiso 1 1 calc R . .
H4C H 0.7513 0.3932 0.5450 0.050 Uiso 1 1 calc R . .
N8 N 0.3035(6) 0.2627(4) 0.7999(5) 0.080(2) Uani 1 1 d . . .
H8A H 0.2445 0.2619 0.8326 0.050 Uiso 1 1 calc R . .
H8B H 0.3310 0.3141 0.7826 0.050 Uiso 1 1 calc R . .
H8C H 0.3570 0.2244 0.8266 0.050 Uiso 1 1 calc R . .
C67 C 1.0728(8) 0.2500(5) 0.5384(5) 0.056(2) Uani 1 1 d . . .
C65 C 0.3660(7) 0.0639(5) 0.7378(5) 0.062(2) Uani 1 1 d . . .
H65A H 0.3822 0.1149 0.6926 0.050 Uiso 1 1 calc R . .
H65B H 0.3231 0.0283 0.7177 0.050 Uiso 1 1 calc R . .
C64 C 0.4773(8) 0.0163(5) 0.7727(5) 0.064(2) Uani 1 1 d . . .
H64A H 0.4619 -0.0363 0.8162 0.050 Uiso 1 1 calc R . .
H64B H 0.5204 0.0021 0.7311 0.050 Uiso 1 1 calc R . .
O41 O 0.9392(8) 0.0764(5) 0.7799(6) 0.129(3) Uani 1 1 d . . .
O22 O 0.7733(5) 0.5332(5) 0.3025(7) 0.150(4) Uani 1 1 d . . .
O42 O 0.9533(7) -0.0275(6) 0.9072(4) 0.130(3) Uani 1 1 d . . .
C4 C 0.7294(8) 0.3453(6) 0.3242(6) 0.076(3) Uani 1 1 d . . .
H4 H 0.7683 0.3445 0.3694 0.050 Uiso 1 1 calc R . .
C66 C 0.2155(7) 0.1595(5) 0.7569(5) 0.065(2) Uani 1 1 d . . .
H66A H 0.1835 0.1503 0.7110 0.050 Uiso 1 1 calc R . .
H66B H 0.1541 0.1605 0.7942 0.050 Uiso 1 1 calc R . .
O43 O 0.7687(7) 0.0077(5) 0.8504(6) 0.131(3) Uani 1 1 d . . .
O31 O 0.4798(8) 0.1660(5) 0.9018(4) 0.136(3) Uani 1 1 d . . .
C6 C 0.4570(9) 0.2342(6) 1.0104(6) 0.069(3) Uani 1 1 d . . .
N3 N 0.8405(9) 0.2468(5) 0.7349(5) 0.100(3) Uani 1 1 d . . .
H3A H 0.8468 0.2870 0.6865 0.050 Uiso 1 1 calc R . .
H3B H 0.8298 0.1974 0.7291 0.050 Uiso 1 1 calc R . .
H3C H 0.9035 0.2423 0.7626 0.050 Uiso 1 1 calc R . .
C8 C 0.9007(9) -0.0743(5) 0.7858(6) 0.068(2) Uani 1 1 d . . .
C9 C 0.5572(8) 0.2050(7) 0.5172(6) 0.076(3) Uani 1 1 d . . .
C10 C 0.9924(9) 0.1890(6) 0.5610(6) 0.080(3) Uani 1 1 d . . .
H10 H 0.9173 0.2036 0.5699 0.050 Uiso 1 1 calc R . .
O23 O 0.6091(7) 0.4840(5) 0.3829(4) 0.110(2) Uani 1 1 d . . .
C68 C 0.6657(8) 0.4185(6) 0.2774(5) 0.068(2) Uani 1 1 d . . .
O33 O 0.4997(8) 0.0754(5) 1.0370(5) 0.131(3) Uani 1 1 d . . .
O32 O 0.6445(8) 0.1682(5) 0.9740(5) 0.131(3) Uani 1 1 d . . .
C14 C 0.9326(10) -0.1932(6) 0.7089(7) 0.085(3) Uani 1 1 d . . .
C16 C 0.9174(11) 0.4930(5) 0.7284(6) 0.080(3) Uani 1 1 d . . .
H16A H 0.9201 0.5535 0.7128 0.050 Uiso 1 1 d . . .
H16B H 0.9470 0.4700 0.7853 0.050 Uiso 1 1 d . . .
H16C H 0.9380 0.5512 0.7246 0.050 Uiso 1 1 d . . .
H16D H 0.9289 0.4583 0.7850 0.050 Uiso 1 1 d . . .
C17 C 1.1844(8) 0.2255(6) 0.5301(5) 0.062(2) Uani 1 1 d . . .
H17 H 1.2394 0.2655 0.5178 0.050 Uiso 1 1 calc R . .
C18 C 0.7325(10) 0.2755(6) 0.3018(7) 0.096(3) Uani 1 1 d . . .
H18 H 0.7759 0.2277 0.3324 0.050 Uiso 1 1 calc R . .
C19 C 0.6048(10) 0.4132(7) 0.2171(6) 0.097(3) Uani 1 1 d . . .
H19 H 0.5565 0.4589 0.1885 0.050 Uiso 1 1 calc R . .
C20 C 0.3531(12) 0.3589(11) 1.0637(9) 0.103(4) Uani 1 1 d . . .
C21 C 1.0258(11) 0.1074(7) 0.5697(6) 0.092(3) Uani 1 1 d . . .
H21 H 0.9709 0.0674 0.5823 0.050 Uiso 1 1 calc R . .
C22 C 0.2666(8) 0.2419(5) 0.7290(5) 0.073(3) Uani 1 1 d . . .
H22A H 0.2121 0.2856 0.6977 0.050 Uiso 1 1 calc R . .
H22B H 0.3314 0.2403 0.6944 0.050 Uiso 1 1 calc R . .
C23 C 0.7492(10) 0.2681(8) 0.7761(5) 0.081(3) Uani 1 1 d . . .
H23A H 0.6889 0.2268 0.7798 0.050 Uiso 1 1 d . . .
H23B H 0.7699 0.2553 0.8322 0.050 Uiso 1 1 d . . .
H23C H 0.7459 0.2289 0.8333 0.050 Uiso 1 1 d . . .
H23D H 0.6772 0.2605 0.7528 0.050 Uiso 1 1 d . . .
C24 C 0.9625(10) -0.1443(7) 0.8198(6) 0.093(3) Uani 1 1 d . . .
H24 H 0.9945 -0.1547 0.8700 0.050 Uiso 1 1 calc R . .
C25 C 1.2150(9) 0.1431(8) 0.5398(5) 0.080(3) Uani 1 1 d . . .
H25 H 1.2905 0.1288 0.5318 0.050 Uiso 1 1 calc R . .
C26 C 0.8690(10) -0.1219(8) 0.6760(7) 0.100(3) Uani 1 1 d . . .
H26 H 0.8352 -0.1118 0.6265 0.050 Uiso 1 1 calc R . .
C27 C 0.9806(10) -0.2025(6) 0.7821(7) 0.106(4) Uani 1 1 d . . .
H27 H 1.0274 -0.2506 0.8070 0.050 Uiso 1 1 calc R . .
C28 C 0.4344(13) 0.3771(7) 1.0060(9) 0.118(4) Uani 1 1 d U . .
H28 H 0.4563 0.4328 0.9835 0.050 Uiso 1 1 calc R . .
C29 C 0.4864(11) 0.3162(7) 0.9789(6) 0.100(4) Uani 1 1 d . . .
H29 H 0.5420 0.3315 0.9389 0.050 Uiso 1 1 calc R . .
C31 C 0.3730(10) 0.2170(7) 1.0669(7) 0.092(3) Uani 1 1 d . . .
H31 H 0.3486 0.1619 1.0876 0.050 Uiso 1 1 calc R . .
C32 C 0.8666(11) 0.3022(7) 0.9874(7) 0.097(3) Uani 1 1 d . . .
H32 H 0.8157 0.2724 0.9701 0.050 Uiso 1 1 calc R . .
C33 C 0.8516(9) -0.0629(6) 0.7130(7) 0.093(3) Uani 1 1 d . . .
H33 H 0.8057 -0.0141 0.6883 0.050 Uiso 1 1 calc R . .
C34 C 0.3237(9) 0.2751(10) 1.0939(7) 0.101(4) Uani 1 1 d . . .
H34 H 0.2683 0.2591 1.1341 0.050 Uiso 1 1 calc R . .
C35 C 0.6122(12) 0.3402(9) 0.1963(8) 0.124(4) Uani 1 1 d U . .
H35 H 0.5714 0.3395 0.1524 0.050 Uiso 1 1 calc R . .
C36 C 0.9789(11) 0.3013(6) 0.9648(7) 0.088(3) Uani 1 1 d . . .
O53 O 0.9490(8) 0.1802(5) 0.9190(6) 0.140(3) Uani 1 1 d . . .
C39 C 0.6766(12) 0.2715(7) 0.2380(8) 0.105(4) Uani 1 1 d . . .
C40 C 1.1390(11) 0.0803(6) 0.5608(6) 0.081(3) Uani 1 1 d . . .
C41 C 0.4987(10) 0.2730(8) 0.4614(7) 0.098(3) Uani 1 1 d . . .
H41 H 0.4929 0.3247 0.4697 0.050 Uiso 1 1 calc R . .
O63 O 0.6807(9) 0.1154(5) 0.6356(6) 0.170(4) Uani 1 1 d . . .
C43 C 0.5630(11) 0.1300(9) 0.4974(10) 0.132(5) Uani 1 1 d . . .
H43 H 0.6031 0.0808 0.5290 0.050 Uiso 1 1 calc R . .
C44 C 0.6590(9) 0.4815(8) 0.5677(6) 0.099(3) Uani 1 1 d . . .
H44A H 0.6596 0.5430 0.5462 0.050 Uiso 1 1 calc R . .
H44B H 0.5854 0.4668 0.5556 0.050 Uiso 1 1 calc R . .
C45 C 1.0532(12) 0.3439(9) 0.9931(9) 0.123(4) Uani 1 1 d U . .
H45 H 1.1304 0.3401 0.9823 0.050 Uiso 1 1 calc R . .
C46 C 1.1707(12) -0.0081(7) 0.5704(8) 0.131(5) Uani 1 1 d . . .
H46A H 1.1445 -0.0449 0.6220 0.050 Uiso 1 1 calc R . .
H46B H 1.2516 -0.0154 0.5672 0.050 Uiso 1 1 calc R . .
H46C H 1.1369 -0.0220 0.5283 0.050 Uiso 1 1 calc R . .
C47 C 0.9508(12) -0.2587(8) 0.6707(8) 0.129(5) Uani 1 1 d . . .
H47A H 0.8792 -0.2717 0.6551 0.050 Uiso 1 1 calc R . .
H47B H 0.9865 -0.3092 0.7086 0.050 Uiso 1 1 calc R . .
H47C H 0.9985 -0.2376 0.6238 0.050 Uiso 1 1 calc R . .
C48 C 0.6654(10) 0.4571(10) 0.6494(7) 0.125(5) Uani 1 1 d . . .
H48A H 0.6068 0.4169 0.6705 0.050 Uiso 1 1 calc R . .
H48B H 0.6408 0.5071 0.6621 0.050 Uiso 1 1 calc R . .
C49 C 0.5006(15) 0.1337(15) 0.4221(14) 0.159(9) Uani 1 1 d . . .
H49 H 0.4993 0.0867 0.4060 0.050 Uiso 1 1 calc R . .
C50 C 0.6781(14) 0.1960(8) 0.2156(9) 0.147(5) Uani 1 1 d . . .
H50A H 0.7536 0.1834 0.1999 0.050 Uiso 1 1 calc R . .
H50B H 0.6278 0.2060 0.1713 0.050 Uiso 1 1 calc R . .
H50C H 0.6539 0.1487 0.2609 0.050 Uiso 1 1 calc R . .
C52 C 0.451(2) 0.2033(16) 0.3832(17) 0.174(12) Uani 1 1 d . . .
C53 C 0.9007(15) 0.3960(8) 1.0622(8) 0.108(4) Uani 1 1 d U . .
C54 C 0.8602(14) 0.4446(9) 1.1170(8) 0.149(5) Uani 1 1 d . . .
H54A H 0.8411 0.4051 1.1693 0.050 Uiso 1 1 calc R . .
H54B H 0.7946 0.4805 1.0940 0.050 Uiso 1 1 calc R . .
H54C H 0.9193 0.4788 1.1222 0.050 Uiso 1 1 calc R . .
C55 C 0.8290(11) 0.3490(8) 1.0373(7) 0.108(4) Uani 1 1 d . . .
H55 H 0.7534 0.3478 1.0537 0.050 Uiso 1 1 calc R . .
C57 C 0.3076(12) 0.4238(9) 1.0960(10) 0.182(8) Uani 1 1 d . . .
H57A H 0.2383 0.4058 1.1250 0.050 Uiso 1 1 calc R . .
H57B H 0.2931 0.4766 1.0523 0.050 Uiso 1 1 calc R . .
H57C H 0.3617 0.4315 1.1319 0.050 Uiso 1 1 calc R . .
C58 C 0.4494(12) 0.2677(16) 0.3953(10) 0.167(9) Uani 1 1 d . . .
H58 H 0.4133 0.3160 0.3587 0.050 Uiso 1 1 calc R . .
C60 C 1.0110(17) 0.3926(10) 1.0380(10) 0.152(6) Uani 1 1 d . . .
H60 H 1.0613 0.4249 1.0525 0.050 Uiso 1 1 calc R . .
C15 C 0.2413(8) 0.0151(6) 0.8526(6) 0.077(3) Uani 1 1 d . . .
H15A H 0.2875 -0.0385 0.8608 0.050 Uiso 1 1 d . . .
H15B H 0.1696 0.0070 0.8273 0.050 Uiso 1 1 d . . .
H15C H 0.2904 -0.0371 0.8644 0.050 Uiso 1 1 d . . .
H15D H 0.1762 0.0027 0.8216 0.050 Uiso 1 1 d . . .
C61 C 0.3956(17) 0.1957(16) 0.3108(11) 0.36(2) Uani 1 1 d . . .
H61A H 0.3166 0.2125 0.3110 0.050 Uiso 1 1 calc R . .
H61B H 0.4038 0.1378 0.3129 0.050 Uiso 1 1 calc R . .
H61C H 0.4308 0.2319 0.2623 0.050 Uiso 1 1 calc R . .
N6' N 0.271(3) 0.0266(17) 0.9718(15) 0.080(8) Uani 0.40 1 d P . .
H6A H 0.2964 -0.0278 0.9830 0.050 Uiso 0.50 1 d P . .
H6B H 0.2099 0.0202 1.0119 0.050 Uiso 0.50 1 d P . .
H6C H 0.3017 0.0637 0.9604 0.050 Uiso 0.50 1 d P . .
N6 N 0.1666(10) -0.0427(7) 0.9892(7) 0.070(3) Uani 0.60 1 d PU . .
H6D H 0.1148 -0.0726 0.9860 0.050 Uiso 0.60 1 d P . .
H6E H 0.1350 -0.0093 1.0218 0.050 Uiso 0.60 1 d P . .
H6F H 0.2257 -0.0701 1.0179 0.050 Uiso 0.65 1 d P . .
C51' C 0.181(3) 0.021(2) 0.9193(18) 0.061(9) Uani 0.40 1 d PU . .
H51C H 0.2540 0.0512 0.9297 0.050 Uiso 0.40 1 d P . .
H51D H 0.1327 0.0562 0.8985 0.050 Uiso 0.40 1 d P . .
C51 C 0.229(2) 0.0259(16) 0.9409(17) 0.064(8) Uani 0.60 1 d PU . .
H51A H 0.1907 0.0882 0.9117 0.050 Uiso 0.60 1 d P . .
H51B H 0.1492 -0.0025 0.9506 0.050 Uiso 0.60 1 d P . .
C56 C 0.7503(15) 0.3594(12) 0.7793(11) 0.076(5) Uani 0.60 1 d P . .
H56A H 0.6736 0.3719 0.7992 0.050 Uiso 0.60 1 d P . .
H56B H 0.8049 0.3623 0.8115 0.050 Uiso 0.60 1 d P . .
C56' C 0.692(2) 0.3424(19) 0.7438(18) 0.083(8) Uani 0.40 1 d PU . .
H56C H 0.6696 0.3546 0.7966 0.050 Uiso 0.40 1 d P . .
H56D H 0.6344 0.3395 0.7190 0.050 Uiso 0.40 1 d P . .
C59 C 0.8040(18) 0.5003(15) 0.7049(12) 0.081(7) Uani 0.60 1 d P . .
H59A H 0.7905 0.5465 0.6617 0.050 Uiso 0.60 1 d P . .
H59B H 0.7609 0.5078 0.7536 0.050 Uiso 0.60 1 d P . .
C59' C 0.808(2) 0.451(3) 0.7539(17) 0.083(10) Uani 0.40 1 d P . .
H59C H 0.7849 0.4462 0.7907 0.050 Uiso 0.40 1 d P . .
H59D H 0.7602 0.5255 0.7139 0.050 Uiso 0.40 1 d P . .

loop_
_atom_site_aniso_label
_atom_site_aniso_U_11
_atom_site_aniso_U_22
_atom_site_aniso_U_33
_atom_site_aniso_U_23
_atom_site_aniso_U_13
_atom_site_aniso_U_12
S1 0.0733(17) 0.0547(13) 0.0708(16) -0.0229(11) 0.0117(14) -0.0122(12)
S2 0.0556(16) 0.0741(15) 0.0888(19) -0.0315(14) -0.0136(14) -0.0048(12)
S3 0.119(3) 0.0787(18) 0.0674(17) -0.0346(15) -0.0246(17) 0.0300(16)
S4 0.120(3) 0.0710(18) 0.101(2) -0.0346(16) 0.041(2) -0.0051(17)
S5 0.091(2) 0.0870(18) 0.098(2) -0.0292(17) -0.0031(18) 0.0035(17)
S6 0.111(3) 0.114(3) 0.106(2) -0.033(2) -0.008(2) -0.014(2)
O21 0.090(5) 0.078(4) 0.072(4) -0.008(3) -0.006(4) 0.004(4)
N1 0.046(4) 0.066(4) 0.055(4) -0.022(4) 0.000(4) -0.009(4)
O11 0.093(5) 0.068(4) 0.066(4) -0.034(3) 0.015(4) -0.005(3)
N2 0.056(5) 0.094(5) 0.074(5) -0.041(4) -0.008(4) -0.003(4)
O51 0.086(5) 0.129(6) 0.118(6) -0.030(5) -0.011(5) 0.023(5)
O52 0.110(6) 0.095(5) 0.071(4) -0.018(4) 0.003(4) 0.004(4)
O12 0.085(5) 0.095(5) 0.179(8) -0.066(5) 0.045(5) -0.042(4)
O61 0.072(5) 0.105(5) 0.111(5) -0.018(4) 0.001(4) -0.057(4)
N7 0.057(4) 0.064(4) 0.063(4) -0.020(4) -0.008(4) 0.003(3)
O13 0.129(6) 0.078(4) 0.068(4) -0.017(3) -0.015(4) 0.014(4)
O62 0.051(4) 0.234(9) 0.398(15) -0.279(11) -0.077(7) 0.046(5)
N5 0.056(4) 0.059(4) 0.052(4) -0.014(4) 0.007(4) -0.008(4)
N4 0.078(5) 0.076(5) 0.054(4) -0.013(4) -0.005(4) -0.017(4)
N8 0.077(5) 0.044(4) 0.100(6) -0.003(4) 0.018(5) 0.002(4)
C67 0.068(6) 0.051(5) 0.050(5) -0.017(4) 0.007(5) -0.008(5)
C65 0.065(6) 0.066(5) 0.054(5) -0.017(4) -0.009(5) -0.012(5)
C64 0.087(7) 0.051(5) 0.054(5) -0.021(4) -0.001(5) 0.004(5)
O41 0.153(8) 0.090(5) 0.159(7) -0.064(5) 0.045(6) -0.015(5)
O22 0.040(4) 0.132(6) 0.324(13) -0.137(8) -0.006(6) -0.013(4)
O42 0.139(7) 0.172(8) 0.091(5) -0.064(5) -0.046(5) 0.031(6)
C4 0.074(7) 0.069(6) 0.075(6) -0.014(5) -0.014(5) -0.001(5)
C66 0.066(6) 0.068(6) 0.054(5) -0.012(4) 0.000(5) 0.001(5)
O43 0.083(6) 0.157(7) 0.176(8) -0.092(6) -0.064(6) 0.053(5)
O31 0.214(9) 0.132(6) 0.076(5) -0.066(4) -0.075(5) 0.090(6)
C6 0.091(8) 0.068(7) 0.054(5) -0.027(5) -0.016(6) 0.004(5)
N3 0.134(8) 0.054(5) 0.096(6) -0.003(4) 0.008(7) -0.025(5)
C8 0.089(7) 0.054(6) 0.061(6) -0.020(5) 0.024(6) -0.019(5)
C9 0.057(6) 0.088(7) 0.076(7) -0.016(6) -0.002(5) -0.024(5)
C10 0.071(7) 0.060(6) 0.118(8) -0.045(6) 0.006(6) -0.001(5)
O23 0.134(7) 0.116(6) 0.082(5) -0.038(4) -0.030(5) 0.019(5)
C68 0.064(6) 0.077(6) 0.065(6) -0.025(5) -0.010(5) -0.011(5)
O33 0.188(9) 0.083(5) 0.122(6) -0.042(5) -0.015(6) 0.025(5)
O32 0.110(7) 0.138(7) 0.150(7) -0.065(6) -0.008(6) 0.039(5)
C14 0.104(8) 0.073(7) 0.087(7) -0.039(6) -0.018(7) 0.004(6)
C16 0.136(10) 0.043(5) 0.066(6) -0.024(4) 0.021(7) -0.029(6)
C17 0.055(6) 0.077(6) 0.058(5) -0.027(5) 0.016(5) -0.011(5)
C18 0.115(9) 0.055(6) 0.103(8) -0.009(6) -0.020(7) 0.002(6)
C19 0.109(9) 0.087(8) 0.085(7) -0.016(6) -0.039(7) 0.007(6)
C20 0.095(10) 0.140(12) 0.099(9) -0.076(9) -0.036(8) 0.035(9)
C21 0.119(10) 0.074(7) 0.085(7) -0.025(6) 0.015(7) -0.041(7)
C22 0.084(7) 0.059(6) 0.065(6) -0.009(5) -0.002(5) 0.010(5)
C23 0.082(8) 0.119(9) 0.043(5) -0.021(6) 0.009(6) -0.063(7)
C24 0.124(9) 0.086(7) 0.080(7) -0.047(6) -0.019(7) 0.010(7)
C25 0.066(7) 0.111(9) 0.067(6) -0.038(6) -0.003(5) 0.020(7)
C26 0.116(10) 0.105(9) 0.074(7) -0.027(7) -0.024(7) -0.002(8)
C27 0.132(10) 0.074(7) 0.104(9) -0.028(7) -0.025(8) 0.043(7)
C28 0.162(11) 0.059(6) 0.133(10) -0.033(7) -0.035(9) 0.004(7)
C29 0.155(11) 0.080(8) 0.064(6) -0.027(6) 0.022(7) -0.007(7)
C31 0.088(8) 0.100(8) 0.102(9) -0.049(7) 0.001(8) -0.019(7)
C32 0.090(10) 0.115(9) 0.092(8) -0.041(7) 0.000(7) -0.017(7)
C33 0.104(9) 0.056(6) 0.102(9) -0.008(6) -0.008(7) 0.007(6)
C34 0.065(7) 0.147(12) 0.107(9) -0.069(9) 0.012(7) 0.003(8)
C35 0.165(11) 0.110(9) 0.114(9) -0.052(8) -0.049(8) -0.028(8)
C36 0.079(8) 0.083(7) 0.106(8) -0.038(6) -0.013(7) -0.005(6)
O53 0.143(8) 0.111(6) 0.170(8) -0.051(6) 0.035(7) -0.047(6)
C39 0.138(11) 0.066(7) 0.115(9) -0.035(7) -0.021(9) -0.006(7)
C40 0.102(9) 0.064(7) 0.072(7) -0.020(5) 0.011(7) 0.007(7)
C41 0.081(8) 0.101(8) 0.095(8) -0.014(7) 0.001(7) -0.009(7)
O63 0.196(10) 0.095(6) 0.176(9) 0.005(6) -0.064(8) 0.034(6)
C43 0.091(10) 0.103(10) 0.188(15) -0.035(10) 0.020(10) 0.004(7)
C44 0.074(8) 0.130(9) 0.085(8) -0.029(7) -0.020(7) 0.016(7)
C45 0.091(9) 0.142(10) 0.154(11) -0.075(9) 0.027(8) -0.019(8)
C46 0.167(13) 0.100(9) 0.118(10) -0.035(8) -0.016(9) 0.036(8)
C47 0.154(12) 0.139(10) 0.121(10) -0.079(9) -0.009(9) 0.001(9)
C48 0.078(8) 0.219(15) 0.080(8) -0.063(9) -0.008(7) 0.046(9)
C49 0.125(14) 0.194(19) 0.25(2) -0.18(2) 0.069(15) -0.071(14)
C50 0.195(15) 0.114(10) 0.135(11) -0.049(9) 0.002(11) -0.020(10)
C52 0.17(2) 0.17(2) 0.22(3) -0.12(2) 0.073(19) -0.092(18)
C53 0.120(10) 0.114(8) 0.105(8) -0.059(7) -0.001(8) -0.005(8)
C54 0.199(16) 0.143(12) 0.106(10) -0.045(9) 0.009(10) -0.009(11)
C55 0.085(9) 0.133(10) 0.100(9) -0.035(8) 0.006(7) -0.016(8)
C57 0.131(12) 0.209(15) 0.28(2) -0.186(16) -0.100(13) 0.086(11)
C58 0.076(10) 0.23(2) 0.109(13) 0.048(13) -0.011(9) -0.025(13)
C60 0.155(16) 0.168(14) 0.166(14) -0.089(12) 0.010(13) -0.082(12)
C15 0.076(7) 0.065(6) 0.088(7) -0.024(5) -0.011(6) 0.015(5)
C61 0.18(2) 0.79(7) 0.23(2) -0.31(4) 0.054(19) -0.17(3)
N6' 0.10(2) 0.075(14) 0.075(17) -0.032(13) -0.029(14) -0.012(14)
N6 0.059(7) 0.070(7) 0.072(8) -0.013(6) 0.008(7) -0.011(6)
C51' 0.071(17) 0.059(14) 0.036(14) -0.001(11) 0.019(13) 0.017(13)
C51 0.056(15) 0.066(11) 0.070(17) -0.022(12) -0.007(11) -0.015(11)
C56 0.054(11) 0.114(15) 0.080(13) -0.057(11) 0.001(10) -0.017(10)
C56' 0.065(14) 0.088(14) 0.090(15) -0.028(13) 0.035(13) 0.015(13)
C59 0.057(12) 0.140(19) 0.056(12) -0.053(12) -0.024(11) 0.050(12)
C59' 0.038(16) 0.17(3) 0.048(16) -0.06(2) 0.006(16) 0.01(2)

loop_
_atom_type_symbol
_atom_type_description
_atom_type_scat_dispersion_real
_atom_type_scat_dispersion_imag
_atom_type_scat_source
C C 0.0181 0.0091 'International Tables Vol C Tables 4.2.6.8 and 6.1.1.4'
H H 0.0000 0.0000 'International Tables Vol C Tables 4.2.6.8 and 6.1.1.4'
N N 0.0311 0.0180 'International Tables Vol C Tables 4.2.6.8 and 6.1.1.4'
O O 0.0492 0.0322 'International Tables Vol C Tables 4.2.6.8 and 6.1.1.4'
S S 0.3331 0.5567 'International Tables Vol C Tables 4.2.6.8 and 6.1.1.4'

loop_
_geom_angle_atom_site_label_1
_geom_angle_atom_site_label_2
_geom_angle_atom_site_label_3
_geom_angle
_geom_angle_site_symmetry_1
_geom_angle_site_symmetry_3
_geom_angle_publ_flag
O12 S1 O11 113.3(4) . . ?
O12 S1 O13 111.6(5) . . ?
O11 S1 O13 110.8(4) . . ?
O12 S1 C67 108.2(4) . . ?
O11 S1 C67 107.2(4) . . ?
O13 S1 C67 105.3(4) . . ?
O22 S2 O21 112.1(5) . . ?
O22 S2 O23 112.7(6) . . ?
O21 S2 O23 111.7(4) . . ?
O22 S2 C68 107.0(4) . . ?
O21 S2 C68 108.0(4) . . ?
O23 S2 C68 104.9(4) . . ?
O33 S3 O31 112.4(5) . . ?
O33 S3 O32 111.6(5) . . ?
O31 S3 O32 111.0(6) . . ?
O33 S3 C6 107.9(5) . . ?
O31 S3 C6 106.8(4) . . ?
O32 S3 C6 106.6(5) . . ?
O41 S4 O43 121.9(6) . . ?
O41 S4 O42 106.5(6) . . ?
O43 S4 O42 109.8(5) . . ?
O41 S4 C8 107.3(4) . . ?
O43 S4 C8 103.5(5) . . ?
O42 S4 C8 107.0(5) . . ?
O52 S5 O51 111.2(5) . . ?
O52 S5 O53 111.2(5) . . ?
O51 S5 O53 115.3(5) . . ?
O52 S5 C36 109.6(5) . . ?
O51 S5 C36 105.3(5) . . ?
O53 S5 C36 103.7(6) . . ?
O62 S6 O61 101.6(6) . . ?
O62 S6 O63 122.3(8) . . ?
O61 S6 O63 116.9(6) . . ?
O62 S6 C9 99.7(5) . . ?
O61 S6 C9 109.0(5) . . ?
O63 S6 C9 105.6(6) . . ?
C59' N1 C48 127.5(15) . . ?
C59' N1 C56 69.5(16) . . ?
C48 N1 C56 122.3(10) . . ?
C59' N1 C59 39.0(14) . . ?
C48 N1 C59 99.8(10) . . ?
C56 N1 C59 107.8(11) . . ?
C59' N1 C56' 109.2(19) . . ?
C48 N1 C56' 88.9(14) . . ?
C56 N1 C56' 41.3(11) . . ?
C59 N1 C56' 143.2(14) . . ?
C15 N5 C65 111.4(7) . . ?
C15 N5 C66 111.7(7) . . ?
C65 N5 C66 110.5(6) . . ?
C17 C67 C10 119.3(8) . . ?
C17 C67 S1 121.8(7) . . ?
C10 C67 S1 118.9(7) . . ?
N5 C65 C64 112.2(6) . . ?
N7 C64 C65 110.0(6) . . ?
C18 C4 C68 118.4(9) . . ?
C22 C66 N5 113.1(7) . . ?
C31 C6 C29 116.6(9) . . ?
C31 C6 S3 121.8(9) . . ?
C29 C6 S3 121.7(9) . . ?
C24 C8 C33 117.8(9) . . ?
C24 C8 S4 120.4(8) . . ?
C33 C8 S4 121.7(8) . . ?
C41 C9 C43 113.6(11) . . ?
C41 C9 S6 129.0(9) . . ?
C43 C9 S6 117.2(10) . . ?
C21 C10 C67 118.6(9) . . ?
C19 C68 C4 117.6(9) . . ?
C19 C68 S2 122.3(8) . . ?
C4 C68 S2 120.0(7) . . ?
C26 C14 C27 115.0(9) . . ?
C26 C14 C47 122.9(10) . . ?
C27 C14 C47 122.0(10) . . ?
C59 C16 N2 117.8(10) . . ?
C59 C16 C59' 38.9(12) . . ?
N2 C16 C59' 121.9(13) . . ?
C25 C17 C67 120.5(9) . . ?
C39 C18 C4 124.1(10) . . ?
C68 C19 C35 121.4(10) . . ?
C28 C20 C34 115.9(11) . . ?
C28 C20 C57 120.6(17) . . ?
C34 C20 C57 123.3(16) . . ?
C10 C21 C40 123.6(10) . . ?
C66 C22 N8 110.0(7) . . ?
C56' C23 N3 120.0(13) . . ?
C56' C23 C56 42.4(14) . . ?
N3 C23 C56 114.0(9) . . ?
C8 C24 C27 120.6(10) . . ?
C17 C25 C40 122.7(9) . . ?
C14 C26 C33 122.0(10) . . ?
C24 C27 C14 123.2(9) . . ?
C20 C28 C29 122.4(12) . . ?
C6 C29 C28 120.5(12) . . ?
C34 C31 C6 123.2(11) . . ?
C36 C32 C55 119.6(11) . . ?
C26 C33 C8 121.3(9) . . ?
C31 C34 C20 121.4(12) . . ?
C39 C35 C19 121.4(10) . . ?
C32 C36 C45 119.1(11) . . ?
C32 C36 S5 121.7(9) . . ?
C45 C36 S5 119.2(10) . . ?
C35 C39 C18 116.9(10) . . ?
C35 C39 C50 119.2(12) . . ?
C18 C39 C50 123.8(12) . . ?
C25 C40 C21 115.2(9) . . ?
C25 C40 C46 123.1(12) . . ?
C21 C40 C46 121.6(12) . . ?
C58 C41 C9 123.0(14) . . ?
C9 C43 C49 117.0(13) . . ?
C48 C44 N4 120.7(9) . . ?
C36 C45 C60 118.9(13) . . ?
C44 C48 N1 127.6(10) . . ?
C52 C49 C43 116.2(18) . . ?
C58 C52 C49 129(3) . . ?
C58 C52 C61 122(3) . . ?
C49 C52 C61 109(2) . . ?
C60 C53 C55 115.7(12) . . ?
C60 C53 C54 122.5(14) . . ?
C55 C53 C54 121.7(15) . . ?
C53 C55 C32 122.1(12) . . ?
C52 C58 C41 121(2) . . ?
C53 C60 C45 124.3(13) . . ?
C51' C15 N5 121.2(16) . . ?
C51' C15 C51 25.8(14) . . ?
N5 C15 C51 108.7(11) . . ?
C51 N6' C51' 6(3) . . ?
C51 N6' N6 55(3) . . ?
C51' N6' N6 49.2(15) . . ?
C51' N6 C51 30.2(14) . . ?
C51' N6 N6' 56.2(17) . . ?
C51 N6 N6' 26.1(11) . . ?
C51 C51' N6 81(4) . . ?
C51 C51' C15 97(4) . . ?
N6 C51' C15 126(2) . . ?
C51 C51' N6' 7(3) . . ?
N6 C51' N6' 75(2) . . ?
C15 C51' N6' 103(2) . . ?
C51' C51 N6' 167(6) . . ?
C51' C51 N6 69(4) . . ?
N6' C51 N6 99(4) . . ?
C51' C51 C15 57(3) . . ?
N6' C51 C15 133(4) . . ?
N6 C51 C15 105.5(16) . . ?
C56' C56 N1 74(2) . . ?
C56' C56 C23 57.3(17) . . ?
N1 C56 C23 110.2(11) . . ?
C56' C56 C59' 125(3) . . ?
N1 C56 C59' 53.5(11) . . ?
C23 C56 C59' 150.1(15) . . ?
C56 C56' C23 80(2) . . ?
C56 C56' N1 64(2) . . ?
C23 C56' N1 117.8(19) . . ?
C59' C59 C16 76(2) . . ?
C59' C59 N1 65(3) . . ?
C16 C59 N1 115.1(13) . . ?
C59 C59' N1 76(2) . . ?
C59 C59' C16 65(3) . . ?
N1 C59' C16 115.6(17) . . ?
C59 C59' C56 132(3) . . ?
N1 C59' C56 57.0(15) . . ?
C16 C59' C56 143(2) . . ?

loop_
_geom_bond_atom_site_label_1
_geom_bond_atom_site_label_2
_geom_bond_distance
_geom_bond_site_symmetry_2
_geom_bond_publ_flag
S1 O12 1.419(7) . ?
S1 O11 1.452(6) . ?
S1 O13 1.466(6) . ?
S1 C67 1.753(8) . ?
S2 O22 1.417(7) . ?
S2 O21 1.441(6) . ?
S2 O23 1.446(8) . ?
S2 C68 1.741(9) . ?
S3 O33 1.405(8) . ?
S3 O31 1.422(6) . ?
S3 O32 1.455(9) . ?
S3 C6 1.758(9) . ?
S4 O41 1.399(8) . ?
S4 O43 1.422(8) . ?
S4 O42 1.493(7) . ?
S4 C8 1.780(9) . ?
S5 O52 1.425(6) . ?
S5 O51 1.445(7) . ?
S5 O53 1.459(8) . ?
S5 C36 1.704(11) . ?
S6 O62 1.372(8) . ?
S6 O61 1.443(6) . ?
S6 O63 1.461(8) . ?
S6 C9 1.731(10) . ?
N1 C59' 1.40(3) . ?
N1 C48 1.403(11) . ?
N1 C56 1.456(19) . ?
N1 C59 1.50(3) . ?
N1 C56' 1.56(3) . ?
N2 C16 1.419(12) . ?
N7 C64 1.471(10) . ?
N5 C15 1.450(11) . ?
N5 C65 1.457(10) . ?
N5 C66 1.490(10) . ?
N4 C44 1.450(12) . ?
N8 C22 1.500(11) . ?
C67 C17 1.377(11) . ?
C67 C10 1.390(11) . ?
C65 C64 1.526(11) . ?
C4 C18 1.363(13) . ?
C4 C68 1.406(12) . ?
C66 C22 1.461(11) . ?
C6 C31 1.356(13) . ?
C6 C29 1.359(13) . ?
N3 C23 1.383(13) . ?
C8 C24 1.307(12) . ?
C8 C33 1.375(13) . ?
C9 C41 1.382(14) . ?
C9 C43 1.422(17) . ?
C10 C21 1.361(13) . ?
C68 C19 1.336(12) . ?
C14 C26 1.330(13) . ?
C14 C27 1.385(13) . ?
C14 C47 1.484(13) . ?
C16 C59 1.40(2) . ?
C16 C59' 1.50(3) . ?
C17 C25 1.364(12) . ?
C18 C39 1.348(14) . ?
C19 C35 1.398(15) . ?
C20 C28 1.348(17) . ?
C20 C34 1.384(17) . ?
C20 C57 1.469(16) . ?
C21 C40 1.410(15) . ?
C23 C56' 1.33(3) . ?
C23 C56 1.56(2) . ?
C24 C27 1.367(13) . ?
C25 C40 1.373(13) . ?
C26 C33 1.371(14) . ?
C28 C29 1.380(16) . ?
C31 C34 1.329(15) . ?
C32 C36 1.376(14) . ?
C32 C55 1.420(15) . ?
C35 C39 1.338(15) . ?
C36 C45 1.376(16) . ?
C39 C50 1.458(15) . ?
C40 C46 1.463(13) . ?
C41 C58 1.36(2) . ?
C43 C49 1.52(2) . ?
C44 C48 1.359(13) . ?
C45 C60 1.391(19) . ?
C49 C52 1.25(3) . ?
C52 C58 1.18(3) . ?
C52 C61 1.51(3) . ?
C53 C60 1.365(19) . ?
C53 C55 1.375(16) . ?
C53 C54 1.521(16) . ?
C15 C51' 1.39(3) . ?
C15 C51 1.64(3) . ?
N6' C51 0.76(2) . ?
N6' C51' 1.46(4) . ?
N6' N6 1.70(3) . ?
N6 C51' 1.33(3) . ?
N6 C51 1.41(3) . ?
C51' C51 0.72(3) . ?
C56 C56' 1.07(3) . ?
C56 C59' 1.63(4) . ?
C59 C59' 0.97(3) . ?
